data_7237520
loop_
_publ_author_name
'Wang, Yue'
'Yang, Tianzhi'
'Liu, Xingman'
'Li, Guangfu'
'Che, Weilong'
'Zhu, Dongxia'
'Su, Zhongmin'

_publ_section_title
;
 New cationic Ir(iii) complexes without &#x201C;any soft
 substituents&#x201D;: aggregation-induced emission and piezochromic
 luminescence
;
_journal_issue 45
_journal_name_full 'Journal of Materials Chemistry C'
_journal_page_first 12217
_journal_paper_doi 10.1039/C8TC04512G
_journal_volume 6
_journal_year 2018
_chemical_formula_moiety 'C38 H28 Ir N8, F6 P'
_chemical_formula_sum 'C38 H28 F6 Ir N8 P'
_chemical_formula_weight 933.85
_space_group_crystal_system orthorhombic
_space_group_IT_number 19
_space_group_name_Hall 'P 2ac 2ab'
_space_group_name_H-M_alt 'P 21 21 21'
_atom_sites_solution_hydrogens geom
_atom_sites_solution_primary direct
_audit_creation_date 2018-07-13
_audit_creation_method
;
Olex2 1.2
(compiled 2018.05.29 svn.r3508 for OlexSys, GUI svn.r5506)
;
_audit_update_record
;
2018-08-20 deposited with the CCDC.
2018-10-12 downloaded from the CCDC.
;
_cell_angle_alpha 90
_cell_angle_beta 90
_cell_angle_gamma 90
_cell_formula_units_Z 4
_cell_length_a 14.458(4)
_cell_length_b 15.043(4)
_cell_length_c 16.466(5)
_cell_measurement_reflns_used 8712
_cell_measurement_temperature 153
_cell_measurement_theta_max 25.683
_cell_measurement_theta_min 2.474
_cell_volume 3581.2(18)
_computing_cell_refinement 'SAINT v8.37A (Bruker, 2015)'
_computing_data_reduction 'SAINT v8.37A (Bruker, 2015)'
_computing_molecular_graphics 'Olex2 (Dolomanov et al., 2009)'
_computing_publication_material 'Olex2 (Dolomanov et al., 2009)'
_computing_structure_refinement 'ShelXL (Sheldrick, 2015)'
_computing_structure_solution 'ShelXS (Sheldrick, 2008)'
_diffrn_ambient_temperature 153
_diffrn_measured_fraction_theta_full 0.998
_diffrn_measured_fraction_theta_max 0.995
_diffrn_measurement_device_type 'Bruker P4'
_diffrn_measurement_method '\w scans'
_diffrn_radiation_monochromator graphite
_diffrn_radiation_type MoK\a
_diffrn_radiation_wavelength 0.71069
_diffrn_reflns_av_R_equivalents 0.1058
_diffrn_reflns_av_unetI/netI 0.0642
_diffrn_reflns_Laue_measured_fraction_full 0.998
_diffrn_reflns_Laue_measured_fraction_max 0.995
_diffrn_reflns_limit_h_max 17
_diffrn_reflns_limit_h_min -17
_diffrn_reflns_limit_k_max 18
_diffrn_reflns_limit_k_min -18
_diffrn_reflns_limit_l_max 20
_diffrn_reflns_limit_l_min -20
_diffrn_reflns_number 40876
_diffrn_reflns_point_group_measured_fraction_full 0.998
_diffrn_reflns_point_group_measured_fraction_max 0.995
_diffrn_reflns_theta_full 25.240
_diffrn_reflns_theta_max 25.755
_diffrn_reflns_theta_min 2.708
_exptl_absorpt_coefficient_mu 3.846
_exptl_absorpt_correction_T_max 0.6348
_exptl_absorpt_correction_T_min 0.4588
_exptl_absorpt_correction_type multi-scan
_exptl_crystal_colour 'clear red'
_exptl_crystal_colour_lustre clear
_exptl_crystal_colour_primary red
_exptl_crystal_density_diffrn 1.732
_exptl_crystal_density_method 'not measured'
_exptl_crystal_description block
_exptl_crystal_F_000 1832
_exptl_crystal_size_max 0.24
_exptl_crystal_size_mid 0.16
_exptl_crystal_size_min 0.13
_refine_diff_density_max 2.333
_refine_diff_density_min -1.952
_refine_diff_density_rms 0.210
_refine_ls_abs_structure_details
;
 Refined as an inversion twin.
;
_refine_ls_abs_structure_Flack 0.076(19)
_refine_ls_extinction_coef 0.0040(6)
_refine_ls_extinction_expression Fc^*^=kFc[1+0.001xFc^2^\l^3^/sin(2\q)]^-1/4^
_refine_ls_extinction_method SHELXL
_refine_ls_goodness_of_fit_ref 1.059
_refine_ls_hydrogen_treatment constr
_refine_ls_matrix_type full
_refine_ls_number_parameters 477
_refine_ls_number_reflns 6822
_refine_ls_number_restraints 30
_refine_ls_restrained_S_all 1.064
_refine_ls_R_factor_all 0.0630
_refine_ls_R_factor_gt 0.0530
_refine_ls_shift/su_max 0.001
_refine_ls_shift/su_mean 0.000
_refine_ls_structure_factor_coef Fsqd
_refine_ls_weighting_details
;
 w=1/[\s^2^(Fo^2^)+(0.1018P)^2^+3.8814P]
 where P=(Fo^2^+2Fc^2^)/3
;
_refine_ls_weighting_scheme calc
_refine_ls_wR_factor_gt 0.1393
_refine_ls_wR_factor_ref 0.1493
_reflns_Friedel_coverage 0.793
_reflns_Friedel_fraction_full 1.000
_reflns_Friedel_fraction_max 0.997
_reflns_number_gt 6106
_reflns_number_total 6822
_reflns_threshold_expression 'I > 2\s(I)'
_cod_data_source_file c8tc04512g2.cif
_cod_data_source_block 11_CCDC1
_cod_original_cell_volume 3581.2(16)
_cod_database_code 7237520
_shelxl_version_number 2013-2
_shelx_space_group_comment
;
The symmetry employed for this shelxl refinement is uniquely defined
by the following loop, which should always be used as a source of
symmetry information in preference to the above space-group names.
They are only intended as comments.
;
_shelx_estimated_absorpt_t_max 0.635
_shelx_estimated_absorpt_t_min 0.459
_olex2_refinement_description
;
1. Twinned data refinement
 Scales: 0.924(19)
 0.076(19)
2. Fixed Uiso
 At 1.2 times of:
  All C(H) groups
3. Uiso/Uaniso restraints and constraints
Uanis(F3) \\sim Ueq, Uanis(F4) \\sim Ueq, Uanis(F5) \\sim Ueq, Uanis(F6) \\sim
Ueq: with sigma of 0.05 and sigma for terminal atoms of 0.05
Uanis(C16) \\sim Ueq: with sigma of 0.01 and sigma for terminal atoms of 0.01
4.a Aromatic/amide H refined with riding coordinates:
 C1(H1), C2(H2), C3(H3), C5(H5), C6(H6), C7(H7), C8(H8), C10(H10), C11(H11),
 C12(H12), C14(H14), C15(H15), C16(H16), C17(H17), C19(H19), C20(H20), C21(H21),
  C22(H22), C27(H27), C28(H28), C29(H29), C30(H30), C31(H31), C34(H34),
 C35(H35), C36(H36), C37(H37), C38(H38)
4.b Fitted hexagon refined as free rotating group:
 C13(C14,C15,C16,C17,C18)
;
_olex2_submission_special_instructions 'No special instructions were received'

loop_
_space_group_symop_operation_xyz
'x, y, z'
'-x+1/2, -y, z+1/2'
'x+1/2, -y+1/2, -z'
'-x, y+1/2, -z+1/2'

loop_
_atom_site_label
_atom_site_type_symbol
_atom_site_fract_x
_atom_site_fract_y
_atom_site_fract_z
_atom_site_U_iso_or_equiv
_atom_site_adp_type
_atom_site_occupancy
_atom_site_site_symmetry_order
_atom_site_calc_flag
_atom_site_refinement_flags_posn
_atom_site_refinement_flags_adp
C1 C 0.1371(14) 0.2463(12) 0.7123(12) 0.054(5) Uani 1 1 d . .
H1 H 0.1310 0.2406 0.7695 0.065 Uiso 1 1 calc R .
C2 C 0.1635(17) 0.3241(11) 0.6736(13) 0.067(6) Uani 1 1 d . .
H2 H 0.1784 0.3796 0.6976 0.081 Uiso 1 1 calc R .
C3 C 0.1631(14) 0.3024(11) 0.5920(13) 0.057(5) Uani 1 1 d . .
H3 H 0.1773 0.3413 0.5483 0.069 Uiso 1 1 calc R .
C4 C 0.1329(11) 0.1589(9) 0.5187(9) 0.036(3) Uani 1 1 d . .
C5 C 0.1551(12) 0.1844(11) 0.4396(10) 0.041(4) Uani 1 1 d . .
H5 H 0.1763 0.2429 0.4286 0.050 Uiso 1 1 calc R .
C6 C 0.1458(11) 0.1227(13) 0.3771(9) 0.050(4) Uani 1 1 d . .
H6 H 0.1585 0.1389 0.3225 0.060 Uiso 1 1 calc R .
C7 C 0.1182(11) 0.0393(12) 0.3957(9) 0.042(4) Uani 1 1 d . .
H7 H 0.1133 -0.0029 0.3530 0.050 Uiso 1 1 calc R .
C8 C 0.0968(11) 0.0124(10) 0.4737(8) 0.037(3) Uani 1 1 d . .
H8 H 0.0776 -0.0471 0.4834 0.044 Uiso 1 1 calc R .
C9 C 0.1031(11) 0.0720(9) 0.5384(9) 0.036(3) Uani 1 1 d . .
C10 C -0.0083(13) -0.1361(12) 0.6281(10) 0.050(4) Uani 1 1 d . .
H10 H -0.0717 -0.1206 0.6338 0.060 Uiso 1 1 calc R .
C11 C 0.0234(16) -0.2172(13) 0.6050(13) 0.061(5) Uani 1 1 d . .
H11 H -0.0126 -0.2682 0.5923 0.073 Uiso 1 1 calc R .
C12 C 0.1160(15) -0.2106(11) 0.6037(11) 0.051(5) Uani 1 1 d . .
H12 H 0.1573 -0.2569 0.5889 0.062 Uiso 1 1 calc R .
C13 C 0.2240(5) -0.0862(5) 0.6362(7) 0.039(4) Uani 1 1 d . .
C14 C 0.3092(6) -0.1288(5) 0.6345(7) 0.054(5) Uani 1 1 d G .
H14 H 0.3125 -0.1907 0.6233 0.065 Uiso 1 1 calc R .
C15 C 0.3897(5) -0.0810(7) 0.6492(7) 0.048(4) Uani 1 1 d G .
H15 H 0.4480 -0.1101 0.6481 0.058 Uiso 1 1 calc R .
C16 C 0.3850(4) 0.0096(7) 0.6657(6) 0.041(3) Uani 1 1 d G U
H16 H 0.4400 0.0423 0.6757 0.049 Uiso 1 1 calc R .
C17 C 0.2997(5) 0.0522(5) 0.6673(6) 0.039(3) Uani 1 1 d G .
H17 H 0.2964 0.1141 0.6786 0.047 Uiso 1 1 calc R .
C18 C 0.2192(4) 0.0043(5) 0.6526(6) 0.032(3) Uani 1 1 d G .
C19 C 0.1486(11) 0.0094(12) 0.8375(10) 0.049(4) Uani 1 1 d . .
H19 H 0.2091 0.0046 0.8155 0.058 Uiso 1 1 calc R .
C20 C 0.1338(12) -0.0066(14) 0.9196(10) 0.054(5) Uani 1 1 d . .
H20 H 0.1842 -0.0237 0.9532 0.065 Uiso 1 1 calc R .
C21 C 0.0490(12) 0.0018(14) 0.9518(9) 0.053(5) Uani 1 1 d . .
H21 H 0.0395 -0.0075 1.0082 0.064 Uiso 1 1 calc R .
C22 C -0.0245(13) 0.0241(12) 0.9021(9) 0.045(4) Uani 1 1 d . .
H22 H -0.0852 0.0290 0.9236 0.054 Uiso 1 1 calc R .
C23 C -0.0081(11) 0.0391(10) 0.8215(8) 0.037(3) Uani 1 1 d . .
C24 C -0.0821(11) 0.0690(8) 0.7649(8) 0.031(3) Uani 1 1 d . .
C25 C -0.1287(9) 0.1256(8) 0.6449(8) 0.029(3) Uani 1 1 d . .
C26 C -0.1119(9) 0.1495(11) 0.5586(8) 0.034(3) Uani 1 1 d . .
C27 C -0.1161(14) 0.0880(14) 0.4983(10) 0.057(5) Uani 1 1 d . .
H27 H -0.1235 0.0270 0.5117 0.068 Uiso 1 1 calc R .
C28 C -0.1096(14) 0.1130(17) 0.4175(11) 0.065(6) Uani 1 1 d . .
H28 H -0.1114 0.0693 0.3759 0.078 Uiso 1 1 calc R .
C29 C -0.1007(17) 0.198(2) 0.3986(12) 0.080(7) Uani 1 1 d . .
H29 H -0.0963 0.2147 0.3432 0.096 Uiso 1 1 calc R .
C30 C -0.098(2) 0.2606(17) 0.4569(17) 0.104(10) Uani 1 1 d . .
H30 H -0.0919 0.3213 0.4418 0.124 Uiso 1 1 calc R .
C31 C -0.1037(18) 0.2383(14) 0.5382(13) 0.076(7) Uani 1 1 d . .
H31 H -0.1020 0.2828 0.5790 0.091 Uiso 1 1 calc R .
C32 C -0.2280(11) 0.1186(9) 0.7522(9) 0.033(3) Uani 1 1 d . .
C33 C -0.3194(10) 0.1348(9) 0.7870(9) 0.034(3) Uani 1 1 d . .
C34 C -0.3922(11) 0.1682(12) 0.7410(11) 0.052(4) Uani 1 1 d . .
H34 H -0.3856 0.1775 0.6842 0.062 Uiso 1 1 calc R .
C35 C -0.4751(15) 0.1877(14) 0.7802(13) 0.066(6) Uani 1 1 d . .
H35 H -0.5251 0.2108 0.7493 0.080 Uiso 1 1 calc R .
C36 C -0.4867(11) 0.1750(12) 0.8601(10) 0.049(4) Uani 1 1 d . .
H36 H -0.5447 0.1873 0.8847 0.059 Uiso 1 1 calc R .
C37 C -0.4128(15) 0.1435(12) 0.9074(11) 0.055(4) Uani 1 1 d . .
H37 H -0.4197 0.1364 0.9644 0.067 Uiso 1 1 calc R .
C38 C -0.3300(10) 0.1229(11) 0.8700(9) 0.039(4) Uani 1 1 d . .
H38 H -0.2800 0.1004 0.9014 0.047 Uiso 1 1 calc R .
N1 N 0.1214(8) 0.1807(8) 0.6602(8) 0.034(2) Uani 1 1 d . .
N2 N 0.1389(9) 0.2167(8) 0.5856(8) 0.038(3) Uani 1 1 d . .
N3 N 0.0645(8) -0.0799(7) 0.6419(7) 0.032(3) Uani 1 1 d . .
N4 N 0.1408(10) -0.1290(8) 0.6264(9) 0.044(3) Uani 1 1 d . .
N5 N 0.0771(8) 0.0316(8) 0.7890(6) 0.035(3) Uani 1 1 d . .
N6 N -0.0577(8) 0.0864(7) 0.6874(7) 0.029(2) Uani 1 1 d . .
N7 N -0.2099(8) 0.1439(9) 0.6736(7) 0.038(3) Uani 1 1 d . .
N8 N -0.1613(8) 0.0821(8) 0.7995(7) 0.033(3) Uani 1 1 d . .
P2 P -0.3112(4) -0.1066(4) 0.6116(3) 0.0550(12) Uani 1 1 d . .
Ir1 Ir 0.08720(3) 0.05065(3) 0.65891(3) 0.0277(2) Uani 1 1 d . .
F2 F -0.2308(10) -0.0622(11) 0.6635(10) 0.102(5) Uani 1 1 d . .
F1 F -0.3895(11) -0.1496(12) 0.5582(9) 0.108(5) Uani 1 1 d . .
F3 F -0.3760(14) -0.0399(18) 0.642(2) 0.211(15) Uani 1 1 d . U
F4 F -0.332(2) -0.1740(19) 0.6750(14) 0.211(14) Uani 1 1 d . U
F5 F -0.284(2) -0.045(2) 0.5433(15) 0.223(15) Uani 1 1 d . U
F6 F -0.2380(18) -0.167(2) 0.572(2) 0.224(14) Uani 1 1 d . U

loop_
_atom_site_aniso_label
_atom_site_aniso_U_11
_atom_site_aniso_U_22
_atom_site_aniso_U_33
_atom_site_aniso_U_23
_atom_site_aniso_U_13
_atom_site_aniso_U_12
C1 0.069(12) 0.044(9) 0.050(10) -0.012(8) 0.009(9) -0.006(9)
C2 0.096(17) 0.033(8) 0.072(15) -0.017(8) 0.008(12) -0.018(9)
C3 0.062(13) 0.029(8) 0.081(15) 0.006(8) 0.002(10) -0.005(8)
C4 0.044(8) 0.031(7) 0.033(7) 0.003(6) -0.007(6) -0.002(6)
C5 0.043(9) 0.044(8) 0.037(8) 0.010(7) 0.005(7) -0.004(7)
C6 0.040(9) 0.095(14) 0.015(7) 0.004(8) 0.010(6) -0.002(9)
C7 0.041(8) 0.064(10) 0.020(6) -0.005(7) 0.011(6) -0.008(8)
C8 0.048(9) 0.044(7) 0.017(6) -0.010(6) 0.003(7) -0.001(7)
C9 0.040(9) 0.030(7) 0.038(8) 0.001(5) 0.003(6) 0.008(6)
C10 0.051(10) 0.058(11) 0.042(9) 0.006(8) -0.010(8) -0.003(8)
C11 0.080(16) 0.044(10) 0.060(12) 0.013(9) -0.004(11) -0.012(9)
C12 0.077(14) 0.037(8) 0.040(9) 0.004(7) -0.007(8) 0.004(8)
C13 0.022(7) 0.042(7) 0.053(10) 0.009(6) 0.012(6) 0.009(6)
C14 0.040(10) 0.065(11) 0.057(11) 0.011(8) 0.014(8) 0.022(8)
C15 0.028(8) 0.082(12) 0.034(8) 0.015(8) 0.013(6) 0.013(7)
C16 0.009(5) 0.074(8) 0.040(7) 0.008(7) 0.003(5) -0.002(6)
C17 0.021(6) 0.057(8) 0.039(8) 0.009(8) 0.014(6) -0.008(6)
C18 0.019(6) 0.060(8) 0.018(6) 0.009(6) -0.008(5) 0.002(6)
C19 0.039(8) 0.080(11) 0.026(7) 0.007(8) -0.016(7) 0.021(8)
C20 0.028(8) 0.100(14) 0.033(9) 0.005(9) 0.000(6) 0.013(9)
C21 0.037(9) 0.100(14) 0.023(8) 0.021(8) 0.010(7) 0.013(9)
C22 0.048(10) 0.064(11) 0.025(7) 0.004(7) 0.001(7) 0.005(8)
C23 0.042(8) 0.044(8) 0.024(7) 0.004(6) 0.002(6) 0.011(7)
C24 0.039(8) 0.030(6) 0.025(6) 0.001(5) 0.001(6) 0.003(6)
C25 0.028(7) 0.026(6) 0.033(8) 0.006(5) 0.001(6) 0.001(5)
C26 0.017(6) 0.053(8) 0.033(7) 0.022(7) -0.002(5) 0.001(6)
C27 0.072(13) 0.066(11) 0.033(9) 0.007(8) 0.003(8) 0.009(10)
C28 0.058(13) 0.108(17) 0.028(9) 0.005(10) 0.013(8) 0.029(11)
C29 0.075(16) 0.13(2) 0.035(10) 0.036(12) 0.010(10) -0.005(15)
C30 0.15(3) 0.075(15) 0.085(18) 0.059(14) -0.01(2) -0.018(18)
C31 0.105(19) 0.060(11) 0.062(12) 0.029(10) -0.009(13) -0.007(12)
C32 0.035(8) 0.032(6) 0.032(7) 0.002(5) 0.011(6) 0.002(6)
C33 0.027(7) 0.037(8) 0.038(8) 0.003(6) 0.006(6) 0.002(6)
C34 0.036(10) 0.070(11) 0.049(10) 0.017(8) 0.004(7) 0.016(8)
C35 0.055(12) 0.070(13) 0.074(14) 0.029(11) 0.006(10) 0.019(10)
C36 0.031(8) 0.063(11) 0.053(11) 0.009(8) 0.019(7) 0.003(7)
C37 0.055(10) 0.058(9) 0.053(10) 0.013(8) 0.018(10) 0.004(10)
C38 0.026(7) 0.056(9) 0.036(8) 0.012(7) 0.010(6) 0.007(6)
N1 0.030(6) 0.045(6) 0.027(6) -0.003(6) 0.001(5) 0.000(5)
N2 0.037(7) 0.037(6) 0.041(7) 0.004(5) 0.003(6) -0.005(5)
N3 0.032(6) 0.028(5) 0.036(7) 0.009(4) -0.003(5) -0.001(4)
N4 0.053(9) 0.030(7) 0.049(8) 0.007(5) 0.014(7) 0.010(6)
N5 0.031(6) 0.057(7) 0.018(5) 0.005(5) -0.001(5) 0.012(6)
N6 0.028(6) 0.033(5) 0.028(6) 0.001(4) -0.009(4) 0.001(5)
N7 0.029(6) 0.054(7) 0.029(7) 0.014(6) 0.010(5) 0.011(5)
N8 0.027(6) 0.051(7) 0.022(6) 0.006(5) 0.005(5) 0.006(5)
P2 0.042(3) 0.077(3) 0.046(3) -0.004(2) 0.002(2) -0.010(2)
Ir1 0.0254(3) 0.0344(3) 0.0233(3) 0.0014(2) 0.0016(2) 0.0032(2)
F2 0.079(9) 0.112(11) 0.116(12) -0.004(11) -0.044(9) -0.021(8)
F1 0.095(11) 0.124(12) 0.105(11) 0.002(10) -0.047(9) -0.040(10)
F3 0.081(12) 0.22(2) 0.34(4) -0.17(3) -0.019(16) 0.044(14)
F4 0.27(3) 0.23(3) 0.133(18) 0.105(18) -0.083(19) -0.16(2)
F5 0.25(3) 0.28(3) 0.14(2) 0.08(2) -0.03(2) -0.13(3)
F6 0.126(19) 0.23(3) 0.32(3) -0.14(3) 0.01(2) 0.03(2)

loop_
_atom_type_symbol
_atom_type_description
_atom_type_scat_dispersion_real
_atom_type_scat_dispersion_imag
_atom_type_scat_source
C C 0.0033 0.0016 'International Tables Vol C Tables 4.2.6.8 and 6.1.1.4'
H H 0.0000 0.0000 'International Tables Vol C Tables 4.2.6.8 and 6.1.1.4'
N N 0.0061 0.0033 'International Tables Vol C Tables 4.2.6.8 and 6.1.1.4'
F F 0.0171 0.0103 'International Tables Vol C Tables 4.2.6.8 and 6.1.1.4'
P P 0.1023 0.0942 'International Tables Vol C Tables 4.2.6.8 and 6.1.1.4'
Ir Ir -1.4442 7.9887 'International Tables Vol C Tables 4.2.6.8 and 6.1.1.4'

loop_
_geom_angle_atom_site_label_1
_geom_angle_atom_site_label_2
_geom_angle_atom_site_label_3
_geom_angle
C2 C1 H1 123.9
N1 C1 H1 123.9
N1 C1 C2 112.2(17)
C1 C2 H2 127.9
C3 C2 C1 104.3(15)
C3 C2 H2 127.9
C2 C3 H3 126.1
N2 C3 C2 107.8(17)
N2 C3 H3 126.1
C5 C4 C9 122.5(14)
C5 C4 N2 123.2(13)
N2 C4 C9 114.3(13)
C4 C5 H5 120.5
C6 C5 C4 119.0(14)
C6 C5 H5 120.5
C5 C6 H6 120.7
C7 C6 C5 118.7(14)
C7 C6 H6 120.7
C6 C7 H7 118.4
C6 C7 C8 123.3(15)
C8 C7 H7 118.4
C7 C8 H8 119.8
C7 C8 C9 120.4(15)
C9 C8 H8 119.8
C4 C9 Ir1 113.9(11)
C8 C9 C4 116.1(14)
C8 C9 Ir1 129.7(11)
C11 C10 H10 125.0
C11 C10 N3 110.1(17)
N3 C10 H10 125.0
C10 C11 H11 127.0
C12 C11 C10 105.9(18)
C12 C11 H11 127.0
C11 C12 H12 125.3
N4 C12 C11 109.5(18)
N4 C12 H12 125.3
C14 C13 C18 120.0
N4 C13 C14 123.9(8)
N4 C13 C18 116.0(8)
C13 C14 H14 120.0
C15 C14 C13 120.0
C15 C14 H14 120.0
C14 C15 H15 120.0
C14 C15 C16 120.0
C16 C15 H15 120.0
C15 C16 H16 120.0
C15 C16 C17 120.0
C17 C16 H16 120.0
C16 C17 H17 120.0
C18 C17 C16 120.0
C18 C17 H17 120.0
C13 C18 Ir1 113.1(5)
C17 C18 C13 120.0
C17 C18 Ir1 126.8(5)
C20 C19 H19 120.0
N5 C19 H19 120.0
N5 C19 C20 120.1(15)
C19 C20 H20 119.7
C21 C20 C19 120.6(15)
C21 C20 H20 119.7
C20 C21 H21 120.3
C20 C21 C22 119.4(14)
C22 C21 H21 120.3
C21 C22 H22 120.6
C23 C22 C21 118.8(16)
C23 C22 H22 120.6
C22 C23 C24 122.2(14)
N5 C23 C22 122.0(14)
N5 C23 C24 115.7(11)
N6 C24 C23 117.6(13)
N8 C24 C23 114.0(12)
N8 C24 N6 128.1(13)
N6 C25 C26 118.0(12)
N7 C25 C26 116.5(12)
N7 C25 N6 125.5(13)
C27 C26 C25 121.8(14)
C27 C26 C31 119.0(16)
C31 C26 C25 118.7(16)
C26 C27 H27 119.6
C26 C27 C28 120.9(19)
C28 C27 H27 119.6
C27 C28 H28 120.2
C29 C28 C27 120(2)
C29 C28 H28 120.2
C28 C29 H29 119.5
C28 C29 C30 121.0(18)
C30 C29 H29 119.5
C29 C30 H30 119.5
C29 C30 C31 121(2)
C31 C30 H30 119.5
C26 C31 C30 118(2)
C26 C31 H31 120.8
C30 C31 H31 120.8
N7 C32 C33 119.7(13)
N8 C32 C33 119.1(12)
N8 C32 N7 121.2(13)
C34 C33 C32 122.1(14)
C38 C33 C32 117.7(14)
C38 C33 C34 119.9(14)
C33 C34 H34 120.8
C35 C34 C33 118.4(17)
C35 C34 H34 120.8
C34 C35 H35 118.9
C36 C35 C34 122.2(19)
C36 C35 H35 118.9
C35 C36 H36 120.1
C35 C36 C37 119.8(16)
C37 C36 H36 120.1
C36 C37 H37 120.4
C38 C37 C36 119.2(16)
C38 C37 H37 120.4
C33 C38 H38 119.8
C37 C38 C33 120.4(15)
C37 C38 H38 119.8
C1 N1 N2 104.7(13)
C1 N1 Ir1 140.3(12)
N2 N1 Ir1 114.9(9)
C3 N2 C4 132.4(15)
C3 N2 N1 111.0(14)
N1 N2 C4 116.5(12)
C10 N3 Ir1 138.8(11)
N4 N3 C10 104.9(12)
N4 N3 Ir1 115.2(9)
C12 N4 C13 134.5(15)
C12 N4 N3 109.6(15)
N3 N4 C13 115.8(11)
C19 N5 Ir1 124.5(11)
C23 N5 C19 119.1(13)
C23 N5 Ir1 116.3(9)
C24 N6 C25 111.7(12)
C24 N6 Ir1 113.6(9)
C25 N6 Ir1 134.6(9)
C25 N7 C32 117.3(12)
C24 N8 C32 116.0(12)
F1 P2 F2 178.6(10)
F3 P2 F2 89.6(11)
F3 P2 F1 90.8(11)
F3 P2 F4 95(2)
F3 P2 F5 90(2)
F3 P2 F6 173(2)
F4 P2 F2 93.4(11)
F4 P2 F1 87.9(10)
F4 P2 F5 175(2)
F4 P2 F6 91.9(19)
F5 P2 F2 87.1(12)
F5 P2 F1 91.6(12)
F5 P2 F6 82.6(19)
F6 P2 F2 88.4(12)
F6 P2 F1 91.0(12)
C9 Ir1 C18 84.1(5)
C9 Ir1 N5 176.9(6)
C9 Ir1 N6 106.1(5)
C18 Ir1 N5 93.9(4)
C18 Ir1 N6 169.1(4)
N1 Ir1 C9 80.1(5)
N1 Ir1 C18 95.9(4)
N1 Ir1 N5 97.7(5)
N1 Ir1 N6 89.7(4)
N3 Ir1 C9 92.1(5)
N3 Ir1 C18 79.2(4)
N3 Ir1 N1 171.2(5)
N3 Ir1 N5 89.8(5)
N3 Ir1 N6 96.4(4)
N5 Ir1 N6 76.0(4)

loop_
_geom_bond_atom_site_label_1
_geom_bond_atom_site_label_2
_geom_bond_distance
C1 H1 0.9500
C1 C2 1.39(3)
C1 N1 1.33(2)
C2 H2 0.9500
C2 C3 1.38(3)
C3 H3 0.9500
C3 N2 1.34(2)
C4 C5 1.40(2)
C4 C9 1.41(2)
C4 N2 1.405(19)
C5 H5 0.9500
C5 C6 1.39(2)
C6 H6 0.9500
C6 C7 1.35(2)
C7 H7 0.9500
C7 C8 1.38(2)
C8 H8 0.9500
C8 C9 1.395(19)
C9 Ir1 2.024(15)
C10 H10 0.9500
C10 C11 1.36(3)
C10 N3 1.37(2)
C11 H11 0.9500
C11 C12 1.34(3)
C12 H12 0.9500
C12 N4 1.33(2)
C13 C14 1.3900
C13 C18 1.3900
C13 N4 1.373(17)
C14 H14 0.9500
C14 C15 1.3900
C15 H15 0.9500
C15 C16 1.3900
C16 H16 0.9500
C16 C17 1.3900
C17 H17 0.9500
C17 C18 1.3900
C18 Ir1 2.034(5)
C19 H19 0.9500
C19 C20 1.39(2)
C19 N5 1.348(18)
C20 H20 0.9500
C20 C21 1.34(2)
C21 H21 0.9500
C21 C22 1.38(2)
C22 H22 0.9500
C22 C23 1.37(2)
C23 C24 1.49(2)
C23 N5 1.347(19)
C24 N6 1.349(17)
C24 N8 1.295(19)
C25 C26 1.486(18)
C25 N6 1.376(17)
C25 N7 1.295(18)
C26 C27 1.36(2)
C26 C31 1.38(2)
C27 H27 0.9500
C27 C28 1.39(2)
C28 H28 0.9500
C28 C29 1.32(3)
C29 H29 0.9500
C29 C30 1.35(4)
C30 H30 0.9500
C30 C31 1.38(3)
C31 H31 0.9500
C32 C33 1.46(2)
C32 N7 1.374(18)
C32 N8 1.356(19)
C33 C34 1.39(2)
C33 C38 1.39(2)
C34 H34 0.9500
C34 C35 1.39(3)
C35 H35 0.9500
C35 C36 1.34(3)
C36 H36 0.9500
C36 C37 1.40(3)
C37 H37 0.9500
C37 C38 1.38(2)
C38 H38 0.9500
N1 N2 1.367(18)
N1 Ir1 2.018(11)
N3 N4 1.353(17)
N3 Ir1 2.010(11)
N5 Ir1 2.167(10)
N6 Ir1 2.213(12)
P2 F2 1.590(14)
P2 F1 1.573(13)
P2 F3 1.464(19)
P2 F4 1.487(19)
P2 F5 1.51(2)
P2 F6 1.54(2)

loop_
_geom_torsion_atom_site_label_1
_geom_torsion_atom_site_label_2
_geom_torsion_atom_site_label_3
_geom_torsion_atom_site_label_4
_geom_torsion
C1 C2 C3 N2 -1(2)
C1 N1 N2 C3 -1.0(19)
C1 N1 N2 C4 176.3(14)
C2 C1 N1 N2 1(2)
C2 C1 N1 Ir1 177.1(14)
C2 C3 N2 C4 -175.6(18)
C2 C3 N2 N1 1(2)
C4 C5 C6 C7 -2(3)
C5 C4 C9 C8 0(2)
C5 C4 C9 Ir1 174.6(12)
C5 C4 N2 C3 1(3)
C5 C4 N2 N1 -175.3(14)
C5 C6 C7 C8 1(3)
C6 C7 C8 C9 0(3)
C7 C8 C9 C4 -1(2)
C7 C8 C9 Ir1 -174.3(12)
C9 C4 C5 C6 1(2)
C9 C4 N2 C3 -179.4(18)
C9 C4 N2 N1 4(2)
C10 C11 C12 N4 1(2)
C10 N3 N4 C12 0.4(16)
C10 N3 N4 C13 180.0(13)
C11 C10 N3 N4 0.2(18)
C11 C10 N3 Ir1 167.3(13)
C11 C12 N4 C13 179.7(17)
C11 C12 N4 N3 -1(2)
C13 C14 C15 C16 0.0
C14 C13 C18 C17 0.0
C14 C13 C18 Ir1 -176.4(6)
C14 C13 N4 C12 -10(2)
C14 C13 N4 N3 170.4(9)
C14 C15 C16 C17 0.0
C15 C16 C17 C18 0.0
C16 C17 C18 C13 0.0
C16 C17 C18 Ir1 175.8(7)
C18 C13 C14 C15 0.0
C18 C13 N4 C12 173.0(16)
C18 C13 N4 N3 -6.4(15)
C19 C20 C21 C22 2(3)
C20 C19 N5 C23 1(3)
C20 C19 N5 Ir1 -176.1(14)
C20 C21 C22 C23 -2(3)
C21 C22 C23 C24 -176.0(16)
C21 C22 C23 N5 1(3)
C22 C23 C24 N6 176.6(15)
C22 C23 C24 N8 2(2)
C22 C23 N5 C19 -1(2)
C22 C23 N5 Ir1 176.7(13)
C23 C24 N6 C25 -171.1(12)
C23 C24 N6 Ir1 6.7(15)
C23 C24 N8 C32 173.0(13)
C24 C23 N5 C19 176.5(14)
C24 C23 N5 Ir1 -6.3(17)
C25 C26 C27 C28 173.4(16)
C25 C26 C31 C30 -173(2)
C26 C25 N6 C24 179.5(12)
C26 C25 N6 Ir1 2.4(19)
C26 C25 N7 C32 177.1(13)
C26 C27 C28 C29 -1(3)
C27 C26 C31 C30 -1(3)
C27 C28 C29 C30 0(4)
C28 C29 C30 C31 0(5)
C29 C30 C31 C26 0(5)
C31 C26 C27 C28 2(3)
C32 C33 C34 C35 -175.4(17)
C32 C33 C38 C37 175.2(15)
C33 C32 N7 C25 -178.0(13)
C33 C32 N8 C24 179.6(13)
C33 C34 C35 C36 0(3)
C34 C33 C38 C37 0(3)
C34 C35 C36 C37 2(3)
C35 C36 C37 C38 -2(3)
C36 C37 C38 C33 1(3)
C38 C33 C34 C35 -1(3)
N1 C1 C2 C3 0(3)
N2 C4 C5 C6 -179.2(15)
N2 C4 C9 C8 -179.6(14)
N2 C4 C9 Ir1 -4.8(17)
N3 C10 C11 C12 -1(2)
N4 C13 C14 C15 -176.6(12)
N4 C13 C18 C17 176.9(11)
N4 C13 C18 Ir1 0.5(10)
N5 C19 C20 C21 -2(3)
N5 C23 C24 N6 -0.4(19)
N5 C23 C24 N8 -174.9(13)
N6 C24 N8 C32 -1(2)
N6 C25 C26 C27 79.6(19)
N6 C25 C26 C31 -108.8(17)
N6 C25 N7 C32 -3(2)
N7 C25 C26 C27 -100.3(18)
N7 C25 C26 C31 71(2)
N7 C25 N6 C24 -0.6(19)
N7 C25 N6 Ir1 -177.7(11)
N7 C32 C33 C34 6(2)
N7 C32 C33 C38 -168.9(14)
N7 C32 N8 C24 -3(2)
N8 C24 N6 C25 3(2)
N8 C24 N6 Ir1 -179.7(12)
N8 C32 C33 C34 -176.9(15)
N8 C32 C33 C38 8(2)
N8 C32 N7 C25 5(2)
Ir1 N1 N2 C3 -178.6(12)
Ir1 N1 N2 C4 -1.3(16)
Ir1 N3 N4 C12 -170.2(11)
Ir1 N3 N4 C13 9.3(16)

loop_
_twin_individual_id
_twin_individual_mass_fraction_refined
1 0.924(19)
2 0.076(19)
